data_7015767
loop_
_publ_author_name
'Garc\'ia-\'Alvarez, Pablo'
'Kennedy, Alan R.'
'O'Hara, Charles T'
'Reilly, Kieran'
'Robertson, Gemma M.'

_publ_section_title
;
 Synthesis and structural chemistry of alkali metal tris(HMDS)
 magnesiates containing chiral diamine donor ligands.
;
_journal_issue 19
_journal_name_full 'Dalton transactions (Cambridge, England : 2003)'
_journal_page_first 5332
_journal_page_last 5341
_journal_paper_doi 10.1039/c1dt10058k
_journal_volume 40
_journal_year 2011
_chemical_absolute_configuration ad
_chemical_formula_sum 'C45 H106 Mg N7 Na Si6'
_chemical_formula_weight 961.21
_chemical_name_systematic
;
?
;
_space_group_IT_number 19
_symmetry_cell_setting orthorhombic
_symmetry_space_group_name_Hall 'P 2ac 2ab'
_symmetry_space_group_name_H-M 'P 21 21 21'
_atom_sites_solution_hydrogens geom
_atom_sites_solution_primary direct
_atom_sites_solution_secondary difmap
_audit_creation_method SHELXL-97
_cell_angle_alpha 90.00
_cell_angle_beta 90.00
_cell_angle_gamma 90.00
_cell_formula_units_Z 4
_cell_length_a 16.3363(4)
_cell_length_b 17.3342(4)
_cell_length_c 21.8477(5)
_cell_measurement_reflns_used 9450
_cell_measurement_temperature 123(2)
_cell_measurement_theta_max 31.3469
_cell_measurement_theta_min 2.7511
_cell_volume 6186.8(3)
_computing_structure_refinement 'SHELXL-97 (Sheldrick, 1997)'
_diffrn_ambient_temperature 123(2)
_diffrn_measured_fraction_theta_full 0.998
_diffrn_measured_fraction_theta_max 0.998
_diffrn_measurement_device_type 'Oxford Diffraction Gemini S'
_diffrn_measurement_method 'omega scans'
_diffrn_radiation_monochromator graphite
_diffrn_radiation_source 'fine-focus sealed tube'
_diffrn_radiation_type MoK\a
_diffrn_radiation_wavelength 0.71073
_diffrn_reflns_av_R_equivalents 0.0298
_diffrn_reflns_av_sigmaI/netI 0.0902
_diffrn_reflns_limit_h_max 17
_diffrn_reflns_limit_h_min -22
_diffrn_reflns_limit_k_max 23
_diffrn_reflns_limit_k_min -23
_diffrn_reflns_limit_l_max 29
_diffrn_reflns_limit_l_min -23
_diffrn_reflns_number 25964
_diffrn_reflns_theta_full 29.00
_diffrn_reflns_theta_max 29.00
_diffrn_reflns_theta_min 2.76
_exptl_absorpt_coefficient_mu 0.185
_exptl_absorpt_correction_T_max 1.00000
_exptl_absorpt_correction_T_min 0.89772
_exptl_absorpt_correction_type multi-scan
_exptl_absorpt_process_details
;
CrysAlisPro, Oxford Diffraction Ltd.,
Version 1.171.33.55 (release 05-01-2010 CrysAlis171 .NET)
(compiled Jan 5 2010,16:28:46)
Empirical absorption correction using spherical harmonics,
implemented in SCALE3 ABSPACK scaling algorithm.
;
_exptl_crystal_colour colourless
_exptl_crystal_density_diffrn 1.032
_exptl_crystal_density_method 'not measured'
_exptl_crystal_description prism
_exptl_crystal_F_000 2128
_exptl_crystal_size_max 0.4
_exptl_crystal_size_mid 0.3
_exptl_crystal_size_min 0.1
_refine_diff_density_max 0.577
_refine_diff_density_min -0.671
_refine_diff_density_rms 0.055
_refine_ls_abs_structure_details 'Flack H D (1983), Acta Cryst. A39, 876-881'
_refine_ls_abs_structure_Flack -0.06(9)
_refine_ls_extinction_method none
_refine_ls_goodness_of_fit_ref 0.927
_refine_ls_hydrogen_treatment constr
_refine_ls_matrix_type full
_refine_ls_number_parameters 545
_refine_ls_number_reflns 15834
_refine_ls_number_restraints 58
_refine_ls_restrained_S_all 0.928
_refine_ls_R_factor_all 0.0905
_refine_ls_R_factor_gt 0.0549
_refine_ls_shift/su_max 0.001
_refine_ls_shift/su_mean 0.000
_refine_ls_structure_factor_coef Fsqd
_refine_ls_weighting_details 'calc w=1/[\s^2^(Fo^2^)+(0.0629P)^2^+0.0000P] where P=(Fo^2^+2Fc^2^)/3'
_refine_ls_weighting_scheme calc
_refine_ls_wR_factor_gt 0.1158
_refine_ls_wR_factor_ref 0.1246
_reflns_number_gt 10128
_reflns_number_total 15834
_reflns_threshold_expression I>2\s(I)
_cod_data_source_file c1dt10058k.txt
_cod_data_source_block pgaki14
_cod_depositor_comments
;
The following automatic conversions were performed:
'_symmetry_cell_setting' value 'ORTHORHOMBIC' changed to 'orthorhombic'
according to '/home/saulius/struct/CIF-dictionaries/cif_core.dic'
dictionary named 'cif_core.dic' version 2.4.1 from 2010-06-29.

Automatic conversion script
Id: cif_fix_enum 1555 2011-01-17 13:19:09Z saulius 
;
_cod_original_sg_symbol_H-M P212121
_cod_database_code 7015767

loop_
_symmetry_equiv_pos_as_xyz
'x, y, z'
'-x+1/2, -y, z+1/2'
'x+1/2, -y+1/2, -z'
'-x, y+1/2, -z+1/2'

loop_
_atom_site_label
_atom_site_type_symbol
_atom_site_fract_x
_atom_site_fract_y
_atom_site_fract_z
_atom_site_U_iso_or_equiv
_atom_site_adp_type
_atom_site_occupancy
_atom_site_symmetry_multiplicity
_atom_site_calc_flag
_atom_site_refinement_flags
_atom_site_disorder_assembly
_atom_site_disorder_group
Mg1 Mg 1.24731(5) 0.49826(5) 0.80037(4) 0.02136(17) Uani 1 1 d . . .
Na1 Na 1.84557(9) 0.50053(8) 1.01676(6) 0.0559(3) Uani 1 1 d . . .
Si1 Si 1.16477(5) 0.66585(5) 0.79240(4) 0.0383(2) Uani 1 1 d . . .
Si2 Si 1.34408(6) 0.65417(4) 0.77005(4) 0.03605(19) Uani 1 1 d . . .
Si3 Si 1.34644(5) 0.47867(5) 0.92687(3) 0.03353(19) Uani 1 1 d . . .
Si4 Si 1.37842(5) 0.36625(5) 0.82647(4) 0.0353(2) Uani 1 1 d . . .
Si5 Si 1.10090(5) 0.37682(5) 0.79860(4) 0.03573(19) Uani 1 1 d . . .
Si6 Si 1.14975(5) 0.44719(5) 0.67906(3) 0.03584(19) Uani 1 1 d . . .
N1 N 1.25310(13) 0.61402(12) 0.78968(9) 0.0271(5) Uani 1 1 d . . .
N2 N 1.32854(13) 0.44363(12) 0.85517(9) 0.0257(5) Uani 1 1 d . . .
N3 N 1.16054(13) 0.43689(13) 0.75623(9) 0.0270(5) Uani 1 1 d . . .
N5 N 1.82025(14) 0.38676(15) 0.96491(10) 0.0368(6) Uani 1 1 d . A .
N6 N 1.97347(15) 0.52636(14) 1.06232(9) 0.0335(6) Uani 1 1 d . A .
N7 N 1.87200(14) 0.62862(15) 0.99132(10) 0.0382(6) Uani 1 1 d . A .
C1 C 1.08035(18) 0.6087(2) 0.82772(15) 0.0483(9) Uani 1 1 d . . .
H1A H 1.0952 0.5949 0.8698 0.072 Uiso 1 1 calc R . .
H1B H 1.0714 0.5615 0.8039 0.072 Uiso 1 1 calc R . .
H1C H 1.0301 0.6395 0.8281 0.072 Uiso 1 1 calc R . .
C2 C 1.1718(2) 0.75668(18) 0.84053(16) 0.0569(10) Uani 1 1 d . . .
H2A H 1.2122 0.7918 0.8225 0.085 Uiso 1 1 calc R . .
H2B H 1.1887 0.7431 0.8822 0.085 Uiso 1 1 calc R . .
H2C H 1.1182 0.7820 0.8418 0.085 Uiso 1 1 calc R . .
C3 C 1.1274(2) 0.6978(2) 0.71549(15) 0.0661(11) Uani 1 1 d . . .
H3A H 1.1242 0.6531 0.6881 0.099 Uiso 1 1 calc R . .
H3B H 1.1655 0.7358 0.6984 0.099 Uiso 1 1 calc R . .
H3C H 1.0730 0.7211 0.7197 0.099 Uiso 1 1 calc R . .
C4 C 1.3382(3) 0.7150(2) 0.69878(17) 0.0704(12) Uani 1 1 d . . .
H4A H 1.3035 0.7601 0.7065 0.106 Uiso 1 1 calc R . .
H4B H 1.3147 0.6844 0.6654 0.106 Uiso 1 1 calc R . .
H4C H 1.3933 0.7321 0.6873 0.106 Uiso 1 1 calc R . .
C5 C 1.42354(18) 0.57904(19) 0.75328(14) 0.0429(8) Uani 1 1 d . . .
H5A H 1.4062 0.5481 0.7180 0.064 Uiso 1 1 calc R . .
H5B H 1.4301 0.5454 0.7890 0.064 Uiso 1 1 calc R . .
H5C H 1.4758 0.6043 0.7440 0.064 Uiso 1 1 calc R . .
C6 C 1.3886(2) 0.7193(2) 0.83042(18) 0.0621(10) Uani 1 1 d . . .
H6A H 1.3872 0.6931 0.8701 0.093 Uiso 1 1 calc R . .
H6B H 1.3564 0.7669 0.8327 0.093 Uiso 1 1 calc R . .
H6C H 1.4454 0.7318 0.8198 0.093 Uiso 1 1 calc R . .
C7 C 1.26562(19) 0.54912(19) 0.95042(13) 0.0437(8) Uani 1 1 d . . .
H7A H 1.2125 0.5230 0.9520 0.066 Uiso 1 1 calc R . .
H7B H 1.2632 0.5914 0.9207 0.066 Uiso 1 1 calc R . .
H7C H 1.2788 0.5699 0.9909 0.066 Uiso 1 1 calc R . .
C8 C 1.3488(2) 0.4014(2) 0.98768(12) 0.0518(9) Uani 1 1 d . . .
H8A H 1.3950 0.3667 0.9801 0.078 Uiso 1 1 calc R . .
H8B H 1.2976 0.3720 0.9865 0.078 Uiso 1 1 calc R . .
H8C H 1.3550 0.4255 1.0280 0.078 Uiso 1 1 calc R . .
C9 C 1.4465(2) 0.5316(2) 0.93572(17) 0.0627(11) Uani 1 1 d . . .
H9A H 1.4503 0.5722 0.9046 0.094 Uiso 1 1 calc R . .
H9B H 1.4920 0.4953 0.9306 0.094 Uiso 1 1 calc R . .
H9C H 1.4492 0.5549 0.9766 0.094 Uiso 1 1 calc R . .
C10 C 1.4921(2) 0.3716(3) 0.8354(2) 0.0821(14) Uani 1 1 d . . .
H10A H 1.5060 0.3739 0.8790 0.123 Uiso 1 1 calc R . .
H10B H 1.5126 0.4180 0.8148 0.123 Uiso 1 1 calc R . .
H10C H 1.5172 0.3258 0.8170 0.123 Uiso 1 1 calc R . .
C11 C 1.3476(3) 0.27121(19) 0.86137(15) 0.0622(11) Uani 1 1 d . . .
H11A H 1.2882 0.2647 0.8579 0.093 Uiso 1 1 calc R . .
H11B H 1.3633 0.2704 0.9047 0.093 Uiso 1 1 calc R . .
H11C H 1.3752 0.2291 0.8397 0.093 Uiso 1 1 calc R . .
C12 C 1.3600(2) 0.35593(19) 0.74207(13) 0.0509(9) Uani 1 1 d . . .
H12A H 1.3799 0.4021 0.7209 0.076 Uiso 1 1 calc R . .
H12B H 1.3013 0.3498 0.7345 0.076 Uiso 1 1 calc R . .
H12C H 1.3893 0.3105 0.7268 0.076 Uiso 1 1 calc R . .
C13 C 1.1156(2) 0.3957(2) 0.88278(13) 0.0496(9) Uani 1 1 d . . .
H13A H 1.0979 0.4483 0.8924 0.074 Uiso 1 1 calc R . .
H13B H 1.1736 0.3898 0.8933 0.074 Uiso 1 1 calc R . .
H13C H 1.0830 0.3588 0.9065 0.074 Uiso 1 1 calc R . .
C14 C 1.1218(2) 0.27087(19) 0.78601(18) 0.0598(10) Uani 1 1 d . . .
H14A H 1.1808 0.2614 0.7886 0.090 Uiso 1 1 calc R . .
H14B H 1.1019 0.2557 0.7455 0.090 Uiso 1 1 calc R . .
H14C H 1.0935 0.2406 0.8175 0.090 Uiso 1 1 calc R . .
C15 C 0.98846(18) 0.3899(2) 0.78518(16) 0.0514(9) Uani 1 1 d . . .
H15A H 0.9741 0.3699 0.7446 0.077 Uiso 1 1 calc R . .
H15B H 0.9748 0.4449 0.7873 0.077 Uiso 1 1 calc R . .
H15C H 0.9577 0.3618 0.8166 0.077 Uiso 1 1 calc R . .
C16 C 1.1518(3) 0.3520(2) 0.63566(14) 0.0698(12) Uani 1 1 d . . .
H16A H 1.1048 0.3205 0.6479 0.105 Uiso 1 1 calc R . .
H16B H 1.2026 0.3244 0.6451 0.105 Uiso 1 1 calc R . .
H16C H 1.1491 0.3622 0.5916 0.105 Uiso 1 1 calc R . .
C17 C 1.0525(2) 0.4970(3) 0.65561(15) 0.0662(12) Uani 1 1 d . . .
H17A H 1.0459 0.5445 0.6795 0.099 Uiso 1 1 calc R . .
H17B H 1.0058 0.4628 0.6632 0.099 Uiso 1 1 calc R . .
H17C H 1.0550 0.5098 0.6119 0.099 Uiso 1 1 calc R . .
C18 C 1.23693(17) 0.50419(19) 0.64691(11) 0.0357(7) Uani 1 1 d . . .
H18A H 1.2888 0.4794 0.6580 0.054 Uiso 1 1 calc R . .
H18B H 1.2356 0.5566 0.6636 0.054 Uiso 1 1 calc R . .
H18C H 1.2321 0.5064 0.6022 0.054 Uiso 1 1 calc R . .
N4 N 1.7214(3) 0.4595(3) 1.0554(2) 0.0595(16) Uiso 0.67 1 d PDU A 1
C19 C 1.7535(5) 0.4280(4) 1.1139(2) 0.078(2) Uani 0.67 1 d PDU A 1
H19A H 1.7795 0.4695 1.1373 0.117 Uiso 0.67 1 calc PR A 1
H19B H 1.7939 0.3877 1.1052 0.117 Uiso 0.67 1 calc PR A 1
H19C H 1.7083 0.4061 1.1377 0.117 Uiso 0.67 1 calc PR A 1
C20 C 1.6648(5) 0.5244(4) 1.0694(5) 0.118(4) Uani 0.67 1 d PDU A 1
H20A H 1.6171 0.5047 1.0916 0.178 Uiso 0.67 1 calc PR A 1
H20B H 1.6468 0.5485 1.0311 0.178 Uiso 0.67 1 calc PR A 1
H20C H 1.6932 0.5627 1.0946 0.178 Uiso 0.67 1 calc PR A 1
C19A C 1.7249(8) 0.4612(7) 1.1043(4) 0.052(3) Uiso 0.33 1 d PDU A 2
H19D H 1.6743 0.4506 1.1269 0.078 Uiso 0.33 1 calc PR A 2
H19E H 1.7516 0.5069 1.1215 0.078 Uiso 0.33 1 calc PR A 2
H19F H 1.7618 0.4168 1.1076 0.078 Uiso 0.33 1 calc PR A 2
C20A C 1.6467(7) 0.5390(6) 1.0339(5) 0.049(3) Uiso 0.33 1 d PDU A 2
H20D H 1.6273 0.5418 0.9916 0.074 Uiso 0.33 1 calc PR A 2
H20E H 1.6736 0.5876 1.0449 0.074 Uiso 0.33 1 calc PR A 2
H20F H 1.6002 0.5301 1.0614 0.074 Uiso 0.33 1 calc PR A 2
N4A N 1.7056(4) 0.4750(3) 1.0399(3) 0.0268(18) Uiso 0.33 1 d PDU A 2
C21 C 1.68217(19) 0.40167(19) 1.01343(14) 0.0525(9) Uani 1 1 d DU . .
H21 H 1.6593 0.4295 0.9772 0.063 Uiso 1 1 calc R A 1
C22 C 1.6130(2) 0.3566(3) 1.04434(19) 0.0713(13) Uani 1 1 d . A .
H22A H 1.6344 0.3319 1.0819 0.086 Uiso 1 1 calc R . .
H22B H 1.5693 0.3930 1.0566 0.086 Uiso 1 1 calc R . .
C23 C 1.5771(3) 0.2956(3) 1.0035(2) 0.0895(16) Uani 1 1 d . . .
H23A H 1.5507 0.3204 0.9677 0.107 Uiso 1 1 calc R A .
H23B H 1.5346 0.2666 1.0262 0.107 Uiso 1 1 calc R . .
C24 C 1.6435(3) 0.2398(3) 0.9814(2) 0.0792(13) Uani 1 1 d . A .
H24A H 1.6662 0.2110 1.0167 0.095 Uiso 1 1 calc R . .
H24B H 1.6195 0.2021 0.9525 0.095 Uiso 1 1 calc R . .
C25 C 1.7114(2) 0.2847(2) 0.94985(16) 0.0596(10) Uani 1 1 d . . .
H25A H 1.6891 0.3097 0.9127 0.071 Uiso 1 1 calc R A .
H25B H 1.7549 0.2485 0.9369 0.071 Uiso 1 1 calc R . .
C26 C 1.74863(18) 0.34652(18) 0.99155(13) 0.0375(7) Uani 1 1 d . A .
H26 H 1.7690 0.3190 1.0288 0.045 Uiso 1 1 calc R . .
C27 C 1.8053(2) 0.4156(2) 0.90299(12) 0.0469(8) Uani 1 1 d . . .
H27A H 1.7916 0.3724 0.8760 0.070 Uiso 1 1 calc R A .
H27B H 1.8547 0.4414 0.8878 0.070 Uiso 1 1 calc R . .
H27C H 1.7598 0.4524 0.9037 0.070 Uiso 1 1 calc R . .
C28 C 1.8922(2) 0.3360(2) 0.96412(16) 0.0538(9) Uani 1 1 d . . .
H28A H 1.8801 0.2900 0.9397 0.081 Uiso 1 1 calc R A .
H28B H 1.9057 0.3206 1.0061 0.081 Uiso 1 1 calc R . .
H28C H 1.9387 0.3636 0.9461 0.081 Uiso 1 1 calc R . .
C29 C 2.0294(2) 0.45957(19) 1.06133(16) 0.0513(9) Uani 1 1 d . . .
H29A H 2.0768 0.4702 1.0875 0.077 Uiso 1 1 calc R A .
H29B H 2.0479 0.4503 1.0193 0.077 Uiso 1 1 calc R . .
H29C H 2.0006 0.4138 1.0765 0.077 Uiso 1 1 calc R . .
C30 C 1.9485(2) 0.5417(2) 1.12604(13) 0.0450(8) Uani 1 1 d . . .
H30A H 1.9963 0.5582 1.1498 0.067 Uiso 1 1 calc R A .
H30B H 1.9257 0.4946 1.1440 0.067 Uiso 1 1 calc R . .
H30C H 1.9070 0.5826 1.1266 0.067 Uiso 1 1 calc R . .
C31 C 2.01023(17) 0.59437(17) 1.03200(12) 0.0321(7) Uani 1 1 d . . .
H31 H 2.0292 0.5769 0.9908 0.039 Uiso 1 1 calc R A .
C32 C 2.08610(17) 0.6278(2) 1.06506(13) 0.0401(7) Uani 1 1 d . A .
H32A H 2.0698 0.6448 1.1066 0.048 Uiso 1 1 calc R . .
H32B H 2.1275 0.5865 1.0697 0.048 Uiso 1 1 calc R . .
C33 C 2.1247(2) 0.6953(2) 1.03139(17) 0.0508(9) Uani 1 1 d . . .
H33A H 2.1466 0.6775 0.9916 0.061 Uiso 1 1 calc R A .
H33B H 2.1707 0.7161 1.0558 0.061 Uiso 1 1 calc R . .
C34 C 2.0613(2) 0.7588(2) 1.02072(16) 0.0505(9) Uani 1 1 d . A .
H34A H 2.0435 0.7803 1.0605 0.061 Uiso 1 1 calc R . .
H34B H 2.0861 0.8010 0.9965 0.061 Uiso 1 1 calc R . .
C35 C 1.9877(2) 0.72615(19) 0.98666(15) 0.0440(8) Uani 1 1 d . . .
H35A H 2.0054 0.7082 0.9457 0.053 Uiso 1 1 calc R A .
H35B H 1.9468 0.7676 0.9807 0.053 Uiso 1 1 calc R . .
C36 C 1.94744(17) 0.65859(17) 1.02106(12) 0.0321(6) Uani 1 1 d . A .
H36 H 1.9310 0.6785 1.0622 0.039 Uiso 1 1 calc R . .
C37 C 1.8021(2) 0.6821(2) 1.00293(19) 0.0681(12) Uani 1 1 d . . .
H37A H 1.7517 0.6596 0.9863 0.102 Uiso 1 1 calc R A .
H37B H 1.8128 0.7317 0.9830 0.102 Uiso 1 1 calc R . .
H37C H 1.7959 0.6900 1.0471 0.102 Uiso 1 1 calc R . .
C38 C 1.8811(2) 0.6171(2) 0.92530(13) 0.0503(9) Uani 1 1 d . . .
H38A H 1.8920 0.6667 0.9055 0.075 Uiso 1 1 calc R A .
H38B H 1.8306 0.5949 0.9087 0.075 Uiso 1 1 calc R . .
H38C H 1.9268 0.5818 0.9175 0.075 Uiso 1 1 calc R . .
C39 C 1.6591(5) 0.6516(6) 0.8224(4) 0.093(3) Uiso 0.67 1 d P B 1
H39A H 1.6633 0.6942 0.7931 0.140 Uiso 0.67 1 d PR B 1
H39B H 1.6848 0.6667 0.8612 0.140 Uiso 0.67 1 d PR B 1
H39C H 1.6013 0.6394 0.8295 0.140 Uiso 0.67 1 d PR B 1
C40 C 1.6995(2) 0.5855(2) 0.7987(2) 0.0519(16) Uiso 0.67 1 d PG B 1
C41 C 1.65683(19) 0.5168(3) 0.7911(3) 0.053(2) Uiso 0.67 1 d PG B 1
H41 H 1.6006 0.5140 0.8020 0.063 Uiso 0.67 1 calc PR B 1
C42 C 1.6964(2) 0.4523(2) 0.7676(3) 0.064(3) Uiso 0.67 1 d PG B 1
H42 H 1.6673 0.4054 0.7624 0.077 Uiso 0.67 1 calc PR B 1
C43 C 1.7787(2) 0.4566(2) 0.7517(2) 0.0523(15) Uiso 0.67 1 d PG B 1
H43 H 1.8057 0.4125 0.7356 0.063 Uiso 0.67 1 calc PR B 1
C44 C 1.82136(17) 0.5253(3) 0.75930(18) 0.0483(13) Uiso 0.67 1 d PG B 1
H44 H 1.8776 0.5281 0.7484 0.058 Uiso 0.67 1 calc PR B 1
C45 C 1.7818(2) 0.5898(2) 0.7828(2) 0.0394(11) Uiso 0.67 1 d PG B 1
H45 H 1.8109 0.6367 0.7880 0.047 Uiso 0.67 1 calc PR B 1
C39A C 1.6384(10) 0.6463(10) 0.8409(7) 0.073(5) Uiso 0.33 1 d P C 2
H39D H 1.6059 0.6789 0.8135 0.110 Uiso 0.33 1 d PR C 2
H39E H 1.6794 0.6779 0.8619 0.110 Uiso 0.33 1 d PR C 2
H39F H 1.6023 0.6222 0.8713 0.110 Uiso 0.33 1 d PR C 2
C40A C 1.6773(6) 0.5857(7) 0.8054(6) 0.083(5) Uiso 0.33 1 d PG C 2
C41A C 1.6546(5) 0.5104(7) 0.7914(8) 0.131(12) Uiso 0.33 1 d PG C 2
H41A H 1.6008 0.4930 0.8004 0.157 Uiso 0.33 1 calc PR C 2
C42A C 1.7106(7) 0.4607(5) 0.7642(7) 0.079(6) Uiso 0.33 1 d PG C 2
H42A H 1.6951 0.4093 0.7547 0.094 Uiso 0.33 1 calc PR C 2
C43A C 1.7893(6) 0.4862(6) 0.7511(5) 0.075(4) Uiso 0.33 1 d PG C 2
H43A H 1.8276 0.4522 0.7325 0.090 Uiso 0.33 1 calc PR C 2
C44A C 1.8121(4) 0.5614(6) 0.7651(4) 0.046(2) Uiso 0.33 1 d PG C 2
H44A H 1.8659 0.5789 0.7561 0.056 Uiso 0.33 1 calc PR C 2
C45A C 1.7561(6) 0.6112(5) 0.7922(5) 0.067(3) Uiso 0.33 1 d PG C 2
H45A H 1.7716 0.6626 0.8018 0.081 Uiso 0.33 1 calc PR C 2

loop_
_atom_site_aniso_label
_atom_site_aniso_U_11
_atom_site_aniso_U_22
_atom_site_aniso_U_33
_atom_site_aniso_U_23
_atom_site_aniso_U_13
_atom_site_aniso_U_12
Mg1 0.0215(4) 0.0238(4) 0.0188(4) -0.0003(4) 0.0004(3) -0.0001(4)
Na1 0.0483(7) 0.0578(8) 0.0617(8) 0.0001(7) 0.0014(7) -0.0037(8)
Si1 0.0476(5) 0.0328(4) 0.0346(4) -0.0033(3) -0.0030(4) 0.0181(4)
Si2 0.0435(5) 0.0247(4) 0.0399(4) 0.0023(3) -0.0053(4) -0.0107(4)
Si3 0.0327(4) 0.0444(5) 0.0236(4) 0.0020(3) -0.0060(3) 0.0024(4)
Si4 0.0399(4) 0.0306(4) 0.0355(4) 0.0106(4) 0.0085(4) 0.0124(4)
Si5 0.0303(4) 0.0425(5) 0.0344(4) 0.0013(4) 0.0043(3) -0.0147(4)
Si6 0.0340(4) 0.0511(5) 0.0225(4) -0.0037(3) -0.0038(3) -0.0124(4)
N1 0.0360(12) 0.0207(10) 0.0245(12) -0.0008(9) -0.0052(10) -0.0001(10)
N2 0.0275(11) 0.0287(12) 0.0210(11) 0.0082(9) 0.0019(9) 0.0029(10)
N3 0.0256(11) 0.0338(12) 0.0216(11) -0.0038(9) -0.0021(9) -0.0074(11)
N5 0.0366(13) 0.0467(15) 0.0271(12) 0.0097(11) 0.0051(10) 0.0086(12)
N6 0.0411(14) 0.0340(13) 0.0255(12) -0.0005(10) -0.0094(10) 0.0111(11)
N7 0.0334(13) 0.0442(15) 0.0370(13) 0.0073(12) -0.0047(10) 0.0151(12)
C1 0.0322(16) 0.055(2) 0.057(2) -0.0149(17) 0.0003(15) 0.0196(16)
C2 0.075(3) 0.0353(18) 0.060(2) -0.0115(16) 0.0033(19) 0.0192(19)
C3 0.073(3) 0.073(3) 0.053(2) 0.0030(19) -0.0134(19) 0.043(2)
C4 0.075(3) 0.060(2) 0.076(3) 0.036(2) -0.016(2) -0.030(2)
C5 0.0335(16) 0.050(2) 0.0453(18) 0.0030(15) 0.0049(14) -0.0168(15)
C6 0.064(2) 0.049(2) 0.074(3) -0.0193(19) -0.010(2) -0.0108(19)
C7 0.052(2) 0.0496(19) 0.0299(16) -0.0085(15) -0.0068(14) 0.0081(17)
C8 0.064(2) 0.064(2) 0.0267(15) 0.0099(15) -0.0026(16) 0.016(2)
C9 0.052(2) 0.075(3) 0.061(2) -0.004(2) -0.0170(18) -0.015(2)
C10 0.041(2) 0.077(3) 0.127(4) 0.012(3) 0.006(2) 0.033(2)
C11 0.101(3) 0.0365(18) 0.049(2) 0.0130(15) 0.010(2) 0.005(2)
C12 0.075(2) 0.0430(18) 0.0348(16) 0.0016(14) 0.0202(16) 0.0246(18)
C13 0.0450(19) 0.068(2) 0.0358(17) 0.0141(16) 0.0081(15) -0.0209(18)
C14 0.054(2) 0.045(2) 0.080(3) 0.0111(19) 0.0044(19) -0.0154(18)
C15 0.0337(16) 0.061(2) 0.059(2) -0.0065(18) 0.0081(15) -0.0169(16)
C16 0.106(3) 0.070(3) 0.0334(17) -0.0179(17) -0.009(2) -0.037(3)
C17 0.0365(17) 0.120(4) 0.0419(19) 0.024(2) -0.0117(15) -0.011(2)
C18 0.0380(16) 0.0499(18) 0.0191(13) 0.0042(14) 0.0042(12) -0.0011(16)
C19 0.143(7) 0.048(4) 0.043(3) 0.003(3) 0.042(4) -0.006(5)
C20 0.110(6) 0.064(5) 0.182(9) 0.029(5) 0.106(7) 0.036(5)
C21 0.0376(17) 0.069(2) 0.051(2) 0.0243(18) 0.0161(15) 0.0140(17)
C22 0.039(2) 0.093(3) 0.082(3) 0.038(3) 0.012(2) 0.008(2)
C23 0.043(2) 0.116(4) 0.109(4) 0.048(3) -0.012(2) -0.020(3)
C24 0.065(3) 0.082(3) 0.090(3) 0.011(3) -0.009(2) -0.025(3)
C25 0.060(2) 0.066(3) 0.053(2) 0.0095(19) -0.0069(19) -0.008(2)
C26 0.0337(15) 0.0504(18) 0.0285(15) 0.0175(14) -0.0015(12) 0.0019(16)
C27 0.067(2) 0.0468(19) 0.0274(16) 0.0045(14) 0.0102(15) -0.0039(18)
C28 0.0449(19) 0.059(2) 0.058(2) 0.0023(18) 0.0139(17) 0.0089(18)
C29 0.055(2) 0.0416(19) 0.058(2) 0.0041(16) -0.0185(17) 0.0171(17)
C30 0.0504(19) 0.055(2) 0.0296(16) 0.0096(15) -0.0061(14) -0.0025(17)
C31 0.0347(15) 0.0363(16) 0.0255(14) -0.0004(12) 0.0012(12) 0.0106(13)
C32 0.0305(15) 0.0518(19) 0.0381(17) 0.0026(15) -0.0050(13) 0.0097(15)
C33 0.0327(17) 0.056(2) 0.064(2) 0.0020(18) 0.0008(16) 0.0020(16)
C34 0.048(2) 0.044(2) 0.060(2) -0.0005(17) 0.0021(17) 0.0028(17)
C35 0.0459(19) 0.0380(18) 0.0481(19) 0.0060(15) -0.0026(15) 0.0135(16)
C36 0.0321(15) 0.0351(16) 0.0292(14) -0.0001(13) -0.0028(12) 0.0108(14)
C37 0.0384(19) 0.058(2) 0.107(3) 0.001(2) -0.016(2) 0.0237(19)
C38 0.065(2) 0.0471(19) 0.0386(18) 0.0105(15) -0.0188(16) -0.0088(18)

loop_
_atom_type_symbol
_atom_type_description
_atom_type_scat_dispersion_real
_atom_type_scat_dispersion_imag
_atom_type_scat_source
Mg Mg 0.0486 0.0363 'International Tables Vol C Tables 4.2.6.8 and 6.1.1.4'
Na Na 0.0362 0.0249 'International Tables Vol C Tables 4.2.6.8 and 6.1.1.4'
Si Si 0.0817 0.0704 'International Tables Vol C Tables 4.2.6.8 and 6.1.1.4'
N N 0.0061 0.0033 'International Tables Vol C Tables 4.2.6.8 and 6.1.1.4'
C C 0.0033 0.0016 'International Tables Vol C Tables 4.2.6.8 and 6.1.1.4'
H H 0.0000 0.0000 'International Tables Vol C Tables 4.2.6.8 and 6.1.1.4'

loop_
_geom_angle_atom_site_label_1
_geom_angle_atom_site_label_2
_geom_angle_atom_site_label_3
_geom_angle
_geom_angle_site_symmetry_1
_geom_angle_site_symmetry_3
_geom_angle_publ_flag
N3 Mg1 N1 120.05(10) . . ?
N3 Mg1 N2 119.80(10) . . ?
N1 Mg1 N2 120.15(10) . . ?
N3 Mg1 Si4 100.32(7) . . ?
N1 Mg1 Si4 134.59(8) . . ?
N2 Mg1 Si4 27.95(6) . . ?
N3 Mg1 Si5 28.18(6) . . ?
N1 Mg1 Si5 133.56(8) . . ?
N2 Mg1 Si5 100.97(7) . . ?
Si4 Mg1 Si5 91.85(3) . . ?
N3 Mg1 Si2 133.90(7) . . ?
N1 Mg1 Si2 27.76(7) . . ?
N2 Mg1 Si2 101.18(7) . . ?
Si4 Mg1 Si2 108.15(3) . . ?
Si5 Mg1 Si2 157.85(4) . . ?
N3 Mg1 Si1 98.99(7) . . ?
N1 Mg1 Si1 27.71(7) . . ?
N2 Mg1 Si1 137.05(7) . . ?
Si4 Mg1 Si1 160.55(4) . . ?
Si5 Mg1 Si1 106.39(3) . . ?
Si2 Mg1 Si1 55.36(3) . . ?
N3 Mg1 Si6 27.51(6) . . ?
N1 Mg1 Si6 101.60(7) . . ?
N2 Mg1 Si6 133.15(7) . . ?
Si4 Mg1 Si6 106.43(3) . . ?
Si5 Mg1 Si6 55.69(2) . . ?
Si2 Mg1 Si6 107.86(3) . . ?
Si1 Mg1 Si6 89.78(3) . . ?
N3 Mg1 Si3 135.04(7) . . ?
N1 Mg1 Si3 100.39(7) . . ?
N2 Mg1 Si3 27.49(6) . . ?
Si4 Mg1 Si3 55.44(3) . . ?
Si5 Mg1 Si3 108.54(3) . . ?
Si2 Mg1 Si3 91.05(3) . . ?
Si1 Mg1 Si3 110.70(3) . . ?
Si6 Mg1 Si3 157.96(4) . . ?
N4 Na1 N5 76.05(12) . . ?
N4 Na1 N7 122.95(15) . . ?
N5 Na1 N7 136.84(10) . . ?
N4 Na1 N6 133.06(14) . . ?
N5 Na1 N6 121.84(10) . . ?
N7 Na1 N6 75.85(9) . . ?
N4 Na1 N4A 12.20(19) . . ?
N5 Na1 N4A 76.95(14) . . ?
N7 Na1 N4A 113.90(16) . . ?
N6 Na1 N4A 142.75(17) . . ?
N1 Si1 C1 111.16(13) . . ?
N1 Si1 C3 113.67(14) . . ?
C1 Si1 C3 106.70(17) . . ?
N1 Si1 C2 113.98(14) . . ?
C1 Si1 C2 104.87(16) . . ?
C3 Si1 C2 105.79(17) . . ?
N1 Si1 Mg1 33.57(7) . . ?
C1 Si1 Mg1 78.88(10) . . ?
C3 Si1 Mg1 116.98(12) . . ?
C2 Si1 Mg1 134.12(12) . . ?
N1 Si2 C5 111.79(12) . . ?
N1 Si2 C6 114.06(15) . . ?
C5 Si2 C6 106.61(16) . . ?
N1 Si2 C4 113.20(15) . . ?
C5 Si2 C4 105.22(18) . . ?
C6 Si2 C4 105.29(17) . . ?
N1 Si2 Mg1 33.74(7) . . ?
C5 Si2 Mg1 78.22(10) . . ?
C6 Si2 Mg1 123.53(13) . . ?
C4 Si2 Mg1 128.21(12) . . ?
N2 Si3 C7 111.35(12) . . ?
N2 Si3 C9 114.61(14) . . ?
C7 Si3 C9 105.43(17) . . ?
N2 Si3 C8 113.42(13) . . ?
C7 Si3 C8 106.50(15) . . ?
C9 Si3 C8 104.82(17) . . ?
N2 Si3 Mg1 33.20(7) . . ?
C7 Si3 Mg1 79.18(9) . . ?
C9 Si3 Mg1 118.21(12) . . ?
C8 Si3 Mg1 133.57(12) . . ?
N2 Si4 C10 113.62(18) . . ?
N2 Si4 C12 111.28(12) . . ?
C10 Si4 C12 105.4(2) . . ?
N2 Si4 C11 114.52(14) . . ?
C10 Si4 C11 105.5(2) . . ?
C12 Si4 C11 105.76(16) . . ?
N2 Si4 Mg1 34.13(7) . . ?
C10 Si4 Mg1 130.58(15) . . ?
C12 Si4 Mg1 77.58(10) . . ?
C11 Si4 Mg1 121.40(15) . . ?
N3 Si5 C15 113.72(14) . . ?
N3 Si5 C13 110.61(12) . . ?
C15 Si5 C13 104.88(15) . . ?
N3 Si5 C14 114.38(14) . . ?
C15 Si5 C14 105.81(17) . . ?
C13 Si5 C14 106.75(17) . . ?
N3 Si5 Mg1 34.08(7) . . ?
C15 Si5 Mg1 131.11(12) . . ?
C13 Si5 Mg1 77.14(10) . . ?
C14 Si5 Mg1 120.57(12) . . ?
N3 Si6 C18 110.37(12) . . ?
N3 Si6 C17 113.91(14) . . ?
C18 Si6 C17 107.37(15) . . ?
N3 Si6 C16 113.58(14) . . ?
C18 Si6 C16 104.90(16) . . ?
C17 Si6 C16 106.1(2) . . ?
N3 Si6 Mg1 33.14(8) . . ?
C18 Si6 Mg1 77.69(8) . . ?
C17 Si6 Mg1 121.13(13) . . ?
C16 Si6 Mg1 129.80(13) . . ?
Si2 N1 Si1 122.38(12) . . ?
Si2 N1 Mg1 118.50(12) . . ?
Si1 N1 Mg1 118.72(12) . . ?
Si4 N2 Si3 122.73(13) . . ?
Si4 N2 Mg1 117.92(11) . . ?
Si3 N2 Mg1 119.31(12) . . ?
Si5 N3 Si6 122.92(13) . . ?
Si5 N3 Mg1 117.74(11) . . ?
Si6 N3 Mg1 119.35(12) . . ?
C27 N5 C28 109.1(2) . . ?
C27 N5 C26 113.1(2) . . ?
C28 N5 C26 110.8(2) . . ?
C27 N5 Na1 101.03(19) . . ?
C28 N5 Na1 112.0(2) . . ?
C26 N5 Na1 110.53(17) . . ?
C30 N6 C29 109.1(2) . . ?
C30 N6 C31 113.0(2) . . ?
C29 N6 C31 111.6(2) . . ?
C30 N6 Na1 100.82(18) . . ?
C29 N6 Na1 113.19(19) . . ?
C31 N6 Na1 108.79(16) . . ?
C38 N7 C36 113.2(2) . . ?
C38 N7 C37 109.3(3) . . ?
C36 N7 C37 110.1(2) . . ?
C38 N7 Na1 97.09(19) . . ?
C36 N7 Na1 112.48(16) . . ?
C37 N7 Na1 114.2(2) . . ?
Si1 C1 H1A 109.5 . . ?
Si1 C1 H1B 109.5 . . ?
H1A C1 H1B 109.5 . . ?
Si1 C1 H1C 109.5 . . ?
H1A C1 H1C 109.5 . . ?
H1B C1 H1C 109.5 . . ?
Si1 C2 H2A 109.5 . . ?
Si1 C2 H2B 109.5 . . ?
H2A C2 H2B 109.5 . . ?
Si1 C2 H2C 109.5 . . ?
H2A C2 H2C 109.5 . . ?
H2B C2 H2C 109.5 . . ?
Si1 C3 H3A 109.5 . . ?
Si1 C3 H3B 109.5 . . ?
H3A C3 H3B 109.5 . . ?
Si1 C3 H3C 109.5 . . ?
H3A C3 H3C 109.5 . . ?
H3B C3 H3C 109.5 . . ?
Si2 C4 H4A 109.5 . . ?
Si2 C4 H4B 109.5 . . ?
H4A C4 H4B 109.5 . . ?
Si2 C4 H4C 109.5 . . ?
H4A C4 H4C 109.5 . . ?
H4B C4 H4C 109.5 . . ?
Si2 C5 H5A 109.5 . . ?
Si2 C5 H5B 109.5 . . ?
H5A C5 H5B 109.5 . . ?
Si2 C5 H5C 109.5 . . ?
H5A C5 H5C 109.5 . . ?
H5B C5 H5C 109.5 . . ?
Si2 C6 H6A 109.5 . . ?
Si2 C6 H6B 109.5 . . ?
H6A C6 H6B 109.5 . . ?
Si2 C6 H6C 109.5 . . ?
H6A C6 H6C 109.5 . . ?
H6B C6 H6C 109.5 . . ?
Si3 C7 H7A 109.5 . . ?
Si3 C7 H7B 109.5 . . ?
H7A C7 H7B 109.5 . . ?
Si3 C7 H7C 109.5 . . ?
H7A C7 H7C 109.5 . . ?
H7B C7 H7C 109.5 . . ?
Si3 C8 H8A 109.5 . . ?
Si3 C8 H8B 109.5 . . ?
H8A C8 H8B 109.5 . . ?
Si3 C8 H8C 109.5 . . ?
H8A C8 H8C 109.5 . . ?
H8B C8 H8C 109.5 . . ?
Si3 C9 H9A 109.5 . . ?
Si3 C9 H9B 109.5 . . ?
H9A C9 H9B 109.5 . . ?
Si3 C9 H9C 109.5 . . ?
H9A C9 H9C 109.5 . . ?
H9B C9 H9C 109.5 . . ?
Si4 C10 H10A 109.5 . . ?
Si4 C10 H10B 109.5 . . ?
H10A C10 H10B 109.5 . . ?
Si4 C10 H10C 109.5 . . ?
H10A C10 H10C 109.5 . . ?
H10B C10 H10C 109.5 . . ?
Si4 C11 H11A 109.5 . . ?
Si4 C11 H11B 109.5 . . ?
H11A C11 H11B 109.5 . . ?
Si4 C11 H11C 109.5 . . ?
H11A C11 H11C 109.5 . . ?
H11B C11 H11C 109.5 . . ?
Si4 C12 H12A 109.5 . . ?
Si4 C12 H12B 109.5 . . ?
H12A C12 H12B 109.5 . . ?
Si4 C12 H12C 109.5 . . ?
H12A C12 H12C 109.5 . . ?
H12B C12 H12C 109.5 . . ?
Si5 C13 H13A 109.5 . . ?
Si5 C13 H13B 109.5 . . ?
H13A C13 H13B 109.5 . . ?
Si5 C13 H13C 109.5 . . ?
H13A C13 H13C 109.5 . . ?
H13B C13 H13C 109.5 . . ?
Si5 C14 H14A 109.5 . . ?
Si5 C14 H14B 109.5 . . ?
H14A C14 H14B 109.5 . . ?
Si5 C14 H14C 109.5 . . ?
H14A C14 H14C 109.5 . . ?
H14B C14 H14C 109.5 . . ?
Si5 C15 H15A 109.5 . . ?
Si5 C15 H15B 109.5 . . ?
H15A C15 H15B 109.5 . . ?
Si5 C15 H15C 109.5 . . ?
H15A C15 H15C 109.5 . . ?
H15B C15 H15C 109.5 . . ?
Si6 C16 H16A 109.5 . . ?
Si6 C16 H16B 109.5 . . ?
H16A C16 H16B 109.5 . . ?
Si6 C16 H16C 109.5 . . ?
H16A C16 H16C 109.5 . . ?
H16B C16 H16C 109.5 . . ?
Si6 C17 H17A 109.5 . . ?
Si6 C17 H17B 109.5 . . ?
H17A C17 H17B 109.5 . . ?
Si6 C17 H17C 109.5 . . ?
H17A C17 H17C 109.5 . . ?
H17B C17 H17C 109.5 . . ?
Si6 C18 H18A 109.5 . . ?
Si6 C18 H18B 109.5 . . ?
H18A C18 H18B 109.5 . . ?
Si6 C18 H18C 109.5 . . ?
H18A C18 H18C 109.5 . . ?
H18B C18 H18C 109.5 . . ?
C19 N4 C20 108.7(6) . . ?
C19 N4 C21 115.6(4) . . ?
C20 N4 C21 111.4(6) . . ?
C19 N4 Na1 96.7(4) . . ?
C20 N4 Na1 112.8(4) . . ?
C21 N4 Na1 110.9(3) . . ?
N4A C19A H19D 109.5 . . ?
N4A C19A H19E 109.5 . . ?
H19D C19A H19E 109.5 . . ?
N4A C19A H19F 109.5 . . ?
H19D C19A H19F 109.5 . . ?
H19E C19A H19F 109.5 . . ?
N4A C20A H20D 109.5 . . ?
N4A C20A H20E 109.5 . . ?
H20D C20A H20E 109.5 . . ?
N4A C20A H20F 109.5 . . ?
H20D C20A H20F 109.5 . . ?
H20E C20A H20F 109.5 . . ?
C21 N4A C19A 107.3(7) . . ?
C21 N4A C20A 116.9(7) . . ?
C19A N4A C20A 110.5(7) . . ?
C21 N4A Na1 109.3(4) . . ?
C19A N4A Na1 91.6(6) . . ?
C20A N4A Na1 117.9(6) . . ?
N4A C21 N4 19.6(3) . . ?
N4A C21 C26 119.2(4) . . ?
N4 C21 C26 107.8(3) . . ?
N4A C21 C22 117.8(4) . . ?
N4 C21 C22 112.7(3) . . ?
C26 C21 C22 110.1(3) . . ?
N4A C21 H21 89.5 . . ?
N4 C21 H21 108.7 . . ?
C26 C21 H21 108.7 . . ?
C22 C21 H21 108.7 . . ?
C23 C22 C21 112.7(3) . . ?
C23 C22 H22A 109.1 . . ?
C21 C22 H22A 109.1 . . ?
C23 C22 H22B 109.1 . . ?
C21 C22 H22B 109.1 . . ?
H22A C22 H22B 107.8 . . ?
C22 C23 C24 110.8(3) . . ?
C22 C23 H23A 109.5 . . ?
C24 C23 H23A 109.5 . . ?
C22 C23 H23B 109.5 . . ?
C24 C23 H23B 109.5 . . ?
H23A C23 H23B 108.1 . . ?
C25 C24 C23 109.6(4) . . ?
C25 C24 H24A 109.7 . . ?
C23 C24 H24A 109.7 . . ?
C25 C24 H24B 109.7 . . ?
C23 C24 H24B 109.7 . . ?
H24A C24 H24B 108.2 . . ?
C24 C25 C26 112.2(3) . . ?
C24 C25 H25A 109.2 . . ?
C26 C25 H25A 109.2 . . ?
C24 C25 H25B 109.2 . . ?
C26 C25 H25B 109.2 . . ?
H25A C25 H25B 107.9 . . ?
N5 C26 C21 113.0(3) . . ?
N5 C26 C25 114.2(2) . . ?
C21 C26 C25 110.0(3) . . ?
N5 C26 H26 106.4 . . ?
C21 C26 H26 106.4 . . ?
C25 C26 H26 106.4 . . ?
N5 C27 H27A 109.5 . . ?
N5 C27 H27B 109.5 . . ?
H27A C27 H27B 109.5 . . ?
N5 C27 H27C 109.5 . . ?
H27A C27 H27C 109.5 . . ?
H27B C27 H27C 109.5 . . ?
N5 C28 H28A 109.5 . . ?
N5 C28 H28B 109.5 . . ?
H28A C28 H28B 109.5 . . ?
N5 C28 H28C 109.5 . . ?
H28A C28 H28C 109.5 . . ?
H28B C28 H28C 109.5 . . ?
N6 C29 H29A 109.5 . . ?
N6 C29 H29B 109.5 . . ?
H29A C29 H29B 109.5 . . ?
N6 C29 H29C 109.5 . . ?
H29A C29 H29C 109.5 . . ?
H29B C29 H29C 109.5 . . ?
N6 C30 H30A 109.5 . . ?
N6 C30 H30B 109.5 . . ?
H30A C30 H30B 109.5 . . ?
N6 C30 H30C 109.5 . . ?
H30A C30 H30C 109.5 . . ?
H30B C30 H30C 109.5 . . ?
N6 C31 C36 112.1(2) . . ?
N6 C31 C32 114.5(2) . . ?
C36 C31 C32 109.7(2) . . ?
N6 C31 H31 106.7 . . ?
C36 C31 H31 106.7 . . ?
C32 C31 H31 106.7 . . ?
C33 C32 C31 113.2(2) . . ?
C33 C32 H32A 108.9 . . ?
C31 C32 H32A 108.9 . . ?
C33 C32 H32B 108.9 . . ?
C31 C32 H32B 108.9 . . ?
H32A C32 H32B 107.7 . . ?
C32 C33 C34 110.3(3) . . ?
C32 C33 H33A 109.6 . . ?
C34 C33 H33A 109.6 . . ?
C32 C33 H33B 109.6 . . ?
C34 C33 H33B 109.6 . . ?
H33A C33 H33B 108.1 . . ?
C35 C34 C33 110.0(3) . . ?
C35 C34 H34A 109.7 . . ?
C33 C34 H34A 109.7 . . ?
C35 C34 H34B 109.7 . . ?
C33 C34 H34B 109.7 . . ?
H34A C34 H34B 108.2 . . ?
C34 C35 C36 112.4(2) . . ?
C34 C35 H35A 109.1 . . ?
C36 C35 H35A 109.1 . . ?
C34 C35 H35B 109.1 . . ?
C36 C35 H35B 109.1 . . ?
H35A C35 H35B 107.9 . . ?
N7 C36 C31 111.7(2) . . ?
N7 C36 C35 114.0(2) . . ?
C31 C36 C35 110.0(2) . . ?
N7 C36 H36 106.9 . . ?
C31 C36 H36 106.9 . . ?
C35 C36 H36 106.9 . . ?
N7 C37 H37A 109.5 . . ?
N7 C37 H37B 109.5 . . ?
H37A C37 H37B 109.5 . . ?
N7 C37 H37C 109.5 . . ?
H37A C37 H37C 109.5 . . ?
H37B C37 H37C 109.5 . . ?
N7 C38 H38A 109.5 . . ?
N7 C38 H38B 109.5 . . ?
H38A C38 H38B 109.5 . . ?
N7 C38 H38C 109.5 . . ?
H38A C38 H38C 109.5 . . ?
H38B C38 H38C 109.5 . . ?
C40 C39 H39A 109.7 . . ?
C40 C39 H39B 109.4 . . ?
H39A C39 H39B 109.5 . . ?
C40 C39 H39C 109.4 . . ?
H39A C39 H39C 109.5 . . ?
H39B C39 H39C 109.5 . . ?
C40 C39 H39D 135.1 . . ?
H39A C39 H39D 65.2 . . ?
H39B C39 H39D 114.2 . . ?
H39C C39 H39D 45.7 . . ?
C40 C39 H39E 120.8 . . ?
H39A C39 H39E 101.0 . . ?
H39B C39 H39E 11.8 . . ?
H39C C39 H39E 105.9 . . ?
H39D C39 H39E 103.4 . . ?
C40 C39 H39F 105.8 . . ?
H39A C39 H39F 139.7 . . ?
H39B C39 H39F 75.1 . . ?
H39C C39 H39F 38.7 . . ?
H39D C39 H39F 76.3 . . ?
H39E C39 H39F 75.8 . . ?
C41 C40 C45 120.0 . . ?
C41 C40 C39 120.1(5) . . ?
C45 C40 C39 119.9(5) . . ?
C40 C41 C42 120.0 . . ?
C40 C41 H41 120.0 . . ?
C42 C41 H41 120.0 . . ?
C43 C42 C41 120.0 . . ?
C43 C42 H42 120.0 . . ?
C41 C42 H42 120.0 . . ?
C44 C43 C42 120.0 . . ?
C44 C43 H43 120.0 . . ?
C42 C43 H43 120.0 . . ?
C43 C44 C45 120.0 . . ?
C43 C44 H44 120.0 . . ?
C45 C44 H44 120.0 . . ?
C44 C45 C40 120.0 . . ?
C44 C45 H45 120.0 . . ?
C40 C45 H45 120.0 . . ?
C40A C39A H39A 84.4 . . ?
C40A C39A H39B 99.7 . . ?
H39A C39A H39B 83.9 . . ?
C40A C39A H39C 94.0 . . ?
H39A C39A H39C 95.3 . . ?
H39B C39A H39C 166.1 . . ?
C40A C39A H39D 109.2 . . ?
H39A C39A H39D 50.0 . . ?
H39B C39A H39D 120.2 . . ?
H39C C39A H39D 51.8 . . ?
C40A C39A H39E 110.7 . . ?
H39A C39A H39E 79.5 . . ?
H39B C39A H39E 12.6 . . ?
H39C C39A H39E 153.9 . . ?
H39D C39A H39E 109.5 . . ?
C40A C39A H39F 108.5 . . ?
H39A C39A H39F 159.2 . . ?
H39B C39A H39F 109.0 . . ?
H39C C39A H39F 68.2 . . ?
H39D C39A H39F 109.5 . . ?
H39E C39A H39F 109.5 . . ?
C41A C40A C45A 120.0 . . ?
C41A C40A C39A 132.7(10) . . ?
C45A C40A C39A 106.6(10) . . ?
C42A C41A C40A 120.0 . . ?
C42A C41A H41A 120.0 . . ?
C40A C41A H41A 120.0 . . ?
C41A C42A C43A 120.0 . . ?
C41A C42A H42A 120.0 . . ?
C43A C42A H42A 120.0 . . ?
C42A C43A C44A 120.0 . . ?
C42A C43A H43A 120.0 . . ?
C44A C43A H43A 120.0 . . ?
C45A C44A C43A 120.0 . . ?
C45A C44A H44A 120.0 . . ?
C43A C44A H44A 120.0 . . ?
C44A C45A C40A 120.0 . . ?
C44A C45A H45A 120.0 . . ?
C40A C45A H45A 120.0 . . ?

loop_
_geom_bond_atom_site_label_1
_geom_bond_atom_site_label_2
_geom_bond_distance
_geom_bond_site_symmetry_2
_geom_bond_publ_flag
Mg1 N3 2.018(2) . ?
Mg1 N1 2.022(2) . ?
Mg1 N2 2.023(2) . ?
Mg1 Si4 3.1857(11) . ?
Mg1 Si5 3.1866(11) . ?
Mg1 Si2 3.2001(11) . ?
Mg1 Si1 3.2074(11) . ?
Mg1 Si6 3.2167(11) . ?
Mg1 Si3 3.2213(11) . ?
Na1 N4 2.310(5) . ?
Na1 N5 2.312(3) . ?
Na1 N7 2.329(3) . ?
Na1 N6 2.357(3) . ?
Na1 N4A 2.383(7) . ?
Si1 N1 1.701(2) . ?
Si1 C1 1.866(3) . ?
Si1 C3 1.871(3) . ?
Si1 C2 1.897(3) . ?
Si2 N1 1.696(2) . ?
Si2 C5 1.875(3) . ?
Si2 C6 1.882(3) . ?
Si2 C4 1.883(3) . ?
Si3 N2 1.705(2) . ?
Si3 C7 1.871(3) . ?
Si3 C9 1.884(4) . ?
Si3 C8 1.887(3) . ?
Si4 N2 1.690(2) . ?
Si4 C10 1.869(4) . ?
Si4 C12 1.877(3) . ?
Si4 C11 1.884(3) . ?
Si5 N3 1.700(2) . ?
Si5 C15 1.874(3) . ?
Si5 C13 1.883(3) . ?
Si5 C14 1.888(4) . ?
Si6 N3 1.704(2) . ?
Si6 C18 1.870(3) . ?
Si6 C17 1.880(4) . ?
Si6 C16 1.903(3) . ?
N5 C27 1.463(3) . ?
N5 C28 1.468(4) . ?
N5 C26 1.481(4) . ?
N6 C30 1.475(4) . ?
N6 C29 1.475(4) . ?
N6 C31 1.480(4) . ?
N7 C38 1.464(4) . ?
N7 C36 1.487(4) . ?
N7 C37 1.492(4) . ?
C1 H1A 0.9800 . ?
C1 H1B 0.9800 . ?
C1 H1C 0.9800 . ?
C2 H2A 0.9800 . ?
C2 H2B 0.9800 . ?
C2 H2C 0.9800 . ?
C3 H3A 0.9800 . ?
C3 H3B 0.9800 . ?
C3 H3C 0.9800 . ?
C4 H4A 0.9800 . ?
C4 H4B 0.9800 . ?
C4 H4C 0.9800 . ?
C5 H5A 0.9800 . ?
C5 H5B 0.9800 . ?
C5 H5C 0.9800 . ?
C6 H6A 0.9800 . ?
C6 H6B 0.9800 . ?
C6 H6C 0.9800 . ?
C7 H7A 0.9800 . ?
C7 H7B 0.9800 . ?
C7 H7C 0.9800 . ?
C8 H8A 0.9800 . ?
C8 H8B 0.9800 . ?
C8 H8C 0.9800 . ?
C9 H9A 0.9800 . ?
C9 H9B 0.9800 . ?
C9 H9C 0.9800 . ?
C10 H10A 0.9800 . ?
C10 H10B 0.9800 . ?
C10 H10C 0.9800 . ?
C11 H11A 0.9800 . ?
C11 H11B 0.9800 . ?
C11 H11C 0.9800 . ?
C12 H12A 0.9800 . ?
C12 H12B 0.9800 . ?
C12 H12C 0.9800 . ?
C13 H13A 0.9800 . ?
C13 H13B 0.9800 . ?
C13 H13C 0.9800 . ?
C14 H14A 0.9800 . ?
C14 H14B 0.9800 . ?
C14 H14C 0.9800 . ?
C15 H15A 0.9800 . ?
C15 H15B 0.9800 . ?
C15 H15C 0.9800 . ?
C16 H16A 0.9800 . ?
C16 H16B 0.9800 . ?
C16 H16C 0.9800 . ?
C17 H17A 0.9800 . ?
C17 H17B 0.9800 . ?
C17 H17C 0.9800 . ?
C18 H18A 0.9800 . ?
C18 H18B 0.9800 . ?
C18 H18C 0.9800 . ?
N4 C19 1.484(7) . ?
N4 C20 1.488(6) . ?
N4 C21 1.502(4) . ?
C19 H19A 0.9800 . ?
C19 H19B 0.9800 . ?
C19 H19C 0.9800 . ?
C20 H20A 0.9800 . ?
C20 H20B 0.9800 . ?
C20 H20C 0.9800 . ?
C19A N4A 1.461(5) . ?
C19A H19D 0.9800 . ?
C19A H19E 0.9800 . ?
C19A H19F 0.9800 . ?
C20A N4A 1.473(5) . ?
C20A H20D 0.9800 . ?
C20A H20E 0.9800 . ?
C20A H20F 0.9800 . ?
N4A C21 1.449(4) . ?
C21 C26 1.524(4) . ?
C21 C22 1.531(5) . ?
C21 H21 1.0000 . ?
C22 C23 1.502(6) . ?
C22 H22A 0.9900 . ?
C22 H22B 0.9900 . ?
C23 C24 1.532(6) . ?
C23 H23A 0.9900 . ?
C23 H23B 0.9900 . ?
C24 C25 1.520(5) . ?
C24 H24A 0.9900 . ?
C24 H24B 0.9900 . ?
C25 C26 1.532(5) . ?
C25 H25A 0.9900 . ?
C25 H25B 0.9900 . ?
C26 H26 1.0000 . ?
C27 H27A 0.9800 . ?
C27 H27B 0.9800 . ?
C27 H27C 0.9800 . ?
C28 H28A 0.9800 . ?
C28 H28B 0.9800 . ?
C28 H28C 0.9800 . ?
C29 H29A 0.9800 . ?
C29 H29B 0.9800 . ?
C29 H29C 0.9800 . ?
C30 H30A 0.9800 . ?
C30 H30B 0.9800 . ?
C30 H30C 0.9800 . ?
C31 C36 1.533(4) . ?
C31 C32 1.547(4) . ?
C31 H31 1.0000 . ?
C32 C33 1.519(5) . ?
C32 H32A 0.9900 . ?
C32 H32B 0.9900 . ?
C33 C34 1.528(4) . ?
C33 H33A 0.9900 . ?
C33 H33B 0.9900 . ?
C34 C35 1.523(5) . ?
C34 H34A 0.9900 . ?
C34 H34B 0.9900 . ?
C35 C36 1.539(4) . ?
C35 H35A 0.9900 . ?
C35 H35B 0.9900 . ?
C36 H36 1.0000 . ?
C37 H37A 0.9800 . ?
C37 H37B 0.9800 . ?
C37 H37C 0.9800 . ?
C38 H38A 0.9800 . ?
C38 H38B 0.9800 . ?
C38 H38C 0.9800 . ?
C39 C40 1.419(10) . ?
C39 H39A 0.9800 . ?
C39 H39B 0.9800 . ?
C39 H39C 0.9800 . ?
C40 C41 1.3900 . ?
C40 C45 1.3900 . ?
C41 C42 1.3900 . ?
C41 H41 0.9500 . ?
C42 C43 1.3900 . ?
C42 H42 0.9500 . ?
C43 C44 1.3900 . ?
C43 H43 0.9500 . ?
C44 C45 1.3900 . ?
C44 H44 0.9500 . ?
C45 H45 0.9500 . ?
C39A C40A 1.453(18) . ?
C39A H39D 0.9800 . ?
C39A H39E 0.9800 . ?
C39A H39F 0.9800 . ?
C40A C41A 1.3900 . ?
C40A C45A 1.3900 . ?
C41A C42A 1.3900 . ?
C41A H41A 0.9500 . ?
C42A C43A 1.3900 . ?
C42A H42A 0.9500 . ?
C43A C44A 1.3900 . ?
C43A H43A 0.9500 . ?
C44A C45A 1.3900 . ?
C44A H44A 0.9500 . ?
C45A H45A 0.9500 . ?

loop_
_geom_torsion_atom_site_label_1
_geom_torsion_atom_site_label_2
_geom_torsion_atom_site_label_3
_geom_torsion_atom_site_label_4
_geom_torsion
_geom_torsion_site_symmetry_1
_geom_torsion_site_symmetry_2
_geom_torsion_site_symmetry_3
_geom_torsion_site_symmetry_4
_geom_torsion_publ_flag
N3 Mg1 Si1 N1 -142.10(15) . . . . ?
N2 Mg1 Si1 N1 62.62(16) . . . . ?
Si4 Mg1 Si1 N1 30.97(16) . . . . ?
Si5 Mg1 Si1 N1 -170.01(14) . . . . ?
Si2 Mg1 Si1 N1 -4.03(13) . . . . ?
Si6 Mg1 Si1 N1 -116.07(13) . . . . ?
Si3 Mg1 Si1 N1 72.25(13) . . . . ?
N3 Mg1 Si1 C1 53.85(12) . . . . ?
N1 Mg1 Si1 C1 -164.05(17) . . . . ?
N2 Mg1 Si1 C1 -101.43(14) . . . . ?
Si4 Mg1 Si1 C1 -133.08(14) . . . . ?
Si5 Mg1 Si1 C1 25.94(11) . . . . ?
Si2 Mg1 Si1 C1 -168.08(11) . . . . ?
Si6 Mg1 Si1 C1 79.88(11) . . . . ?
Si3 Mg1 Si1 C1 -91.80(11) . . . . ?
N3 Mg1 Si1 C3 -49.37(17) . . . . ?
N1 Mg1 Si1 C3 92.7(2) . . . . ?
N2 Mg1 Si1 C3 155.35(18) . . . . ?
Si4 Mg1 Si1 C3 123.70(18) . . . . ?
Si5 Mg1 Si1 C3 -77.27(16) . . . . ?
Si2 Mg1 Si1 C3 88.71(16) . . . . ?
Si6 Mg1 Si1 C3 -23.34(16) . . . . ?
Si3 Mg1 Si1 C3 164.98(16) . . . . ?
N3 Mg1 Si1 C2 153.85(19) . . . . ?
N1 Mg1 Si1 C2 -64.1(2) . . . . ?
N2 Mg1 Si1 C2 -1.4(2) . . . . ?
Si4 Mg1 Si1 C2 -33.1(2) . . . . ?
Si5 Mg1 Si1 C2 125.94(18) . . . . ?
Si2 Mg1 Si1 C2 -68.08(18) . . . . ?
Si6 Mg1 Si1 C2 179.88(18) . . . . ?
Si3 Mg1 Si1 C2 8.20(18) . . . . ?
N3 Mg1 Si2 N1 70.36(16) . . . . ?
N2 Mg1 Si2 N1 -136.37(15) . . . . ?
Si4 Mg1 Si2 N1 -164.39(13) . . . . ?
Si5 Mg1 Si2 N1 42.06(15) . . . . ?
Si1 Mg1 Si2 N1 4.02(13) . . . . ?
Si6 Mg1 Si2 N1 80.88(13) . . . . ?
Si3 Mg1 Si2 N1 -110.62(13) . . . . ?
N3 Mg1 Si2 C5 -103.80(14) . . . . ?
N1 Mg1 Si2 C5 -174.17(17) . . . . ?
N2 Mg1 Si2 C5 49.47(12) . . . . ?
Si4 Mg1 Si2 C5 21.45(10) . . . . ?
Si5 Mg1 Si2 C5 -132.10(13) . . . . ?
Si1 Mg1 Si2 C5 -170.15(10) . . . . ?
Si6 Mg1 Si2 C5 -93.29(10) . . . . ?
Si3 Mg1 Si2 C5 75.21(10) . . . . ?
N3 Mg1 Si2 C6 153.95(17) . . . . ?
N1 Mg1 Si2 C6 83.6(2) . . . . ?
N2 Mg1 Si2 C6 -52.78(17) . . . . ?
Si4 Mg1 Si2 C6 -80.80(16) . . . . ?
Si5 Mg1 Si2 C6 125.65(17) . . . . ?
Si1 Mg1 Si2 C6 87.61(15) . . . . ?
Si6 Mg1 Si2 C6 164.46(15) . . . . ?
Si3 Mg1 Si2 C6 -27.04(16) . . . . ?
N3 Mg1 Si2 C4 -3.6(2) . . . . ?
N1 Mg1 Si2 C4 -74.0(2) . . . . ?
N2 Mg1 Si2 C4 149.7(2) . . . . ?
Si4 Mg1 Si2 C4 121.65(19) . . . . ?
Si5 Mg1 Si2 C4 -31.9(2) . . . . ?
Si1 Mg1 Si2 C4 -69.94(19) . . . . ?
Si6 Mg1 Si2 C4 6.9(2) . . . . ?
Si3 Mg1 Si2 C4 175.42(19) . . . . ?
N3 Mg1 Si3 N2 66.36(17) . . . . ?
N1 Mg1 Si3 N2 -138.94(15) . . . . ?
Si4 Mg1 Si3 N2 -1.18(13) . . . . ?
Si5 Mg1 Si3 N2 77.88(14) . . . . ?
Si2 Mg1 Si3 N2 -112.63(14) . . . . ?
Si1 Mg1 Si3 N2 -165.70(14) . . . . ?
Si6 Mg1 Si3 N2 36.99(16) . . . . ?
N3 Mg1 Si3 C7 -99.34(15) . . . . ?
N1 Mg1 Si3 C7 55.36(13) . . . . ?
N2 Mg1 Si3 C7 -165.70(18) . . . . ?
Si4 Mg1 Si3 C7 -166.88(12) . . . . ?
Si5 Mg1 Si3 C7 -87.82(11) . . . . ?
Si2 Mg1 Si3 C7 81.67(11) . . . . ?
Si1 Mg1 Si3 C7 28.59(11) . . . . ?
Si6 Mg1 Si3 C7 -128.72(14) . . . . ?
N3 Mg1 Si3 C9 158.84(17) . . . . ?
N1 Mg1 Si3 C9 -46.47(17) . . . . ?
N2 Mg1 Si3 C9 92.5(2) . . . . ?
Si4 Mg1 Si3 C9 91.30(15) . . . . ?
Si5 Mg1 Si3 C9 170.36(15) . . . . ?
Si2 Mg1 Si3 C9 -20.16(15) . . . . ?
Si1 Mg1 Si3 C9 -73.23(15) . . . . ?
Si6 Mg1 Si3 C9 129.46(17) . . . . ?
N3 Mg1 Si3 C8 3.21(19) . . . . ?
N1 Mg1 Si3 C8 157.91(17) . . . . ?
N2 Mg1 Si3 C8 -63.1(2) . . . . ?
Si4 Mg1 Si3 C8 -64.32(16) . . . . ?
Si5 Mg1 Si3 C8 14.74(17) . . . . ?
Si2 Mg1 Si3 C8 -175.78(16) . . . . ?
Si1 Mg1 Si3 C8 131.15(16) . . . . ?
Si6 Mg1 Si3 C8 -26.2(2) . . . . ?
N3 Mg1 Si4 N2 -137.26(15) . . . . ?
N1 Mg1 Si4 N2 69.34(16) . . . . ?
Si5 Mg1 Si4 N2 -110.20(13) . . . . ?
Si2 Mg1 Si4 N2 79.47(13) . . . . ?
Si1 Mg1 Si4 N2 49.70(16) . . . . ?
Si6 Mg1 Si4 N2 -164.86(14) . . . . ?
Si3 Mg1 Si4 N2 1.16(13) . . . . ?
N3 Mg1 Si4 C10 151.6(2) . . . . ?
N1 Mg1 Si4 C10 -1.8(2) . . . . ?
N2 Mg1 Si4 C10 -71.1(3) . . . . ?
Si5 Mg1 Si4 C10 178.7(2) . . . . ?
Si2 Mg1 Si4 C10 8.4(2) . . . . ?
Si1 Mg1 Si4 C10 -21.4(2) . . . . ?
Si6 Mg1 Si4 C10 124.0(2) . . . . ?
Si3 Mg1 Si4 C10 -70.0(2) . . . . ?
N3 Mg1 Si4 C12 51.83(13) . . . . ?
N1 Mg1 Si4 C12 -101.57(16) . . . . ?
N2 Mg1 Si4 C12 -170.91(18) . . . . ?
Si5 Mg1 Si4 C12 78.89(12) . . . . ?
Si2 Mg1 Si4 C12 -91.43(12) . . . . ?
Si1 Mg1 Si4 C12 -121.21(16) . . . . ?
Si6 Mg1 Si4 C12 24.24(12) . . . . ?
Si3 Mg1 Si4 C12 -169.75(12) . . . . ?
N3 Mg1 Si4 C11 -49.20(15) . . . . ?
N1 Mg1 Si4 C11 157.40(16) . . . . ?
N2 Mg1 Si4 C11 88.06(18) . . . . ?
Si5 Mg1 Si4 C11 -22.14(14) . . . . ?
Si2 Mg1 Si4 C11 167.54(13) . . . . ?
Si1 Mg1 Si4 C11 137.76(16) . . . . ?
Si6 Mg1 Si4 C11 -76.79(14) . . . . ?
Si3 Mg1 Si4 C11 89.22(13) . . . . ?
N1 Mg1 Si5 N3 71.84(17) . . . . ?
N2 Mg1 Si5 N3 -135.24(15) . . . . ?
Si4 Mg1 Si5 N3 -108.62(14) . . . . ?
Si2 Mg1 Si5 N3 46.33(16) . . . . ?
Si1 Mg1 Si5 N3 78.23(14) . . . . ?
Si6 Mg1 Si5 N3 0.09(14) . . . . ?
Si3 Mg1 Si5 N3 -162.61(14) . . . . ?
N3 Mg1 Si5 C15 -70.3(2) . . . . ?
N1 Mg1 Si5 C15 1.53(18) . . . . ?
N2 Mg1 Si5 C15 154.45(16) . . . . ?
Si4 Mg1 Si5 C15 -178.92(15) . . . . ?
Si2 Mg1 Si5 C15 -23.98(19) . . . . ?
Si1 Mg1 Si5 C15 7.93(15) . . . . ?
Si6 Mg1 Si5 C15 -70.22(15) . . . . ?
Si3 Mg1 Si5 C15 127.08(15) . . . . ?
N3 Mg1 Si5 C13 -168.96(19) . . . . ?
N1 Mg1 Si5 C13 -97.13(15) . . . . ?
N2 Mg1 Si5 C13 55.79(14) . . . . ?
Si4 Mg1 Si5 C13 82.42(12) . . . . ?
Si2 Mg1 Si5 C13 -122.64(15) . . . . ?
Si1 Mg1 Si5 C13 -90.73(12) . . . . ?
Si6 Mg1 Si5 C13 -168.88(13) . . . . ?
Si3 Mg1 Si5 C13 28.43(13) . . . . ?
N3 Mg1 Si5 C14 89.0(2) . . . . ?
N1 Mg1 Si5 C14 160.84(17) . . . . ?
N2 Mg1 Si5 C14 -46.24(16) . . . . ?
Si4 Mg1 Si5 C14 -19.62(14) . . . . ?
Si2 Mg1 Si5 C14 135.32(16) . . . . ?
Si1 Mg1 Si5 C14 167.23(14) . . . . ?
Si6 Mg1 Si5 C14 89.08(14) . . . . ?
Si3 Mg1 Si5 C14 -73.61(15) . . . . ?
N1 Mg1 Si6 N3 -135.46(16) . . . . ?
N2 Mg1 Si6 N3 71.01(17) . . . . ?
Si4 Mg1 Si6 N3 80.67(14) . . . . ?
Si5 Mg1 Si6 N3 -0.09(14) . . . . ?
Si2 Mg1 Si6 N3 -163.46(15) . . . . ?
Si1 Mg1 Si6 N3 -110.22(14) . . . . ?
Si3 Mg1 Si6 N3 48.63(17) . . . . ?
N3 Mg1 Si6 C18 -170.37(18) . . . . ?
N1 Mg1 Si6 C18 54.17(13) . . . . ?
N2 Mg1 Si6 C18 -99.37(14) . . . . ?
Si4 Mg1 Si6 C18 -89.70(11) . . . . ?
Si5 Mg1 Si6 C18 -170.46(11) . . . . ?
Si2 Mg1 Si6 C18 26.17(11) . . . . ?
Si1 Mg1 Si6 C18 79.41(10) . . . . ?
Si3 Mg1 Si6 C18 -121.74(14) . . . . ?
N3 Mg1 Si6 C17 86.6(2) . . . . ?
N1 Mg1 Si6 C17 -48.85(16) . . . . ?
N2 Mg1 Si6 C17 157.62(16) . . . . ?
Si4 Mg1 Si6 C17 167.28(14) . . . . ?
Si5 Mg1 Si6 C17 86.52(14) . . . . ?
Si2 Mg1 Si6 C17 -76.85(14) . . . . ?
Si1 Mg1 Si6 C17 -23.60(14) . . . . ?
Si3 Mg1 Si6 C17 135.24(16) . . . . ?
N3 Mg1 Si6 C16 -71.1(2) . . . . ?
N1 Mg1 Si6 C16 153.42(18) . . . . ?
N2 Mg1 Si6 C16 -0.12(19) . . . . ?
Si4 Mg1 Si6 C16 9.54(17) . . . . ?
Si5 Mg1 Si6 C16 -71.21(17) . . . . ?
Si2 Mg1 Si6 C16 125.41(17) . . . . ?
Si1 Mg1 Si6 C16 178.66(17) . . . . ?
Si3 Mg1 Si6 C16 -22.5(2) . . . . ?
C5 Si2 N1 Si1 -166.45(14) . . . . ?
C6 Si2 N1 Si1 72.5(2) . . . . ?
C4 Si2 N1 Si1 -47.8(2) . . . . ?
Mg1 Si2 N1 Si1 -172.6(2) . . . . ?
C5 Si2 N1 Mg1 6.15(18) . . . . ?
C6 Si2 N1 Mg1 -114.88(17) . . . . ?
C4 Si2 N1 Mg1 124.76(18) . . . . ?
C1 Si1 N1 Si2 -170.61(15) . . . . ?
C3 Si1 N1 Si2 69.0(2) . . . . ?
C2 Si1 N1 Si2 -52.4(2) . . . . ?
Mg1 Si1 N1 Si2 172.6(2) . . . . ?
C1 Si1 N1 Mg1 16.80(18) . . . . ?
C3 Si1 N1 Mg1 -103.60(19) . . . . ?
C2 Si1 N1 Mg1 135.05(15) . . . . ?
N3 Mg1 N1 Si2 -128.37(12) . . . . ?
N2 Mg1 N1 Si2 51.53(16) . . . . ?
Si4 Mg1 N1 Si2 21.05(18) . . . . ?
Si5 Mg1 N1 Si2 -159.60(8) . . . . ?
Si1 Mg1 N1 Si2 -172.9(2) . . . . ?
Si6 Mg1 N1 Si2 -106.39(11) . . . . ?
Si3 Mg1 N1 Si2 72.05(12) . . . . ?
N3 Mg1 N1 Si1 44.51(16) . . . . ?
N2 Mg1 N1 Si1 -135.60(12) . . . . ?
Si4 Mg1 N1 Si1 -166.08(7) . . . . ?
Si5 Mg1 N1 Si1 13.28(18) . . . . ?
Si2 Mg1 N1 Si1 172.9(2) . . . . ?
Si6 Mg1 N1 Si1 66.49(12) . . . . ?
Si3 Mg1 N1 Si1 -115.07(11) . . . . ?
C10 Si4 N2 Si3 -49.5(2) . . . . ?
C12 Si4 N2 Si3 -168.33(16) . . . . ?
C11 Si4 N2 Si3 71.8(2) . . . . ?
Mg1 Si4 N2 Si3 -177.9(2) . . . . ?
C10 Si4 N2 Mg1 128.34(19) . . . . ?
C12 Si4 N2 Mg1 9.53(19) . . . . ?
C11 Si4 N2 Mg1 -110.34(18) . . . . ?
C7 Si3 N2 Si4 -167.07(16) . . . . ?
C9 Si3 N2 Si4 73.4(2) . . . . ?
C8 Si3 N2 Si4 -47.0(2) . . . . ?
Mg1 Si3 N2 Si4 177.8(2) . . . . ?
C7 Si3 N2 Mg1 15.10(18) . . . . ?
C9 Si3 N2 Mg1 -104.46(18) . . . . ?
C8 Si3 N2 Mg1 135.21(16) . . . . ?
N3 Mg1 N2 Si4 50.30(16) . . . . ?
N1 Mg1 N2 Si4 -129.59(13) . . . . ?
Si5 Mg1 N2 Si4 72.84(12) . . . . ?
Si2 Mg1 N2 Si4 -107.77(12) . . . . ?
Si1 Mg1 N2 Si4 -158.12(8) . . . . ?
Si6 Mg1 N2 Si4 20.09(17) . . . . ?
Si3 Mg1 N2 Si4 -177.9(2) . . . . ?
N3 Mg1 N2 Si3 -131.76(13) . . . . ?
N1 Mg1 N2 Si3 48.34(17) . . . . ?
Si4 Mg1 N2 Si3 177.9(2) . . . . ?
Si5 Mg1 N2 Si3 -109.23(12) . . . . ?
Si2 Mg1 N2 Si3 70.17(12) . . . . ?
Si1 Mg1 N2 Si3 19.82(19) . . . . ?
Si6 Mg1 N2 Si3 -161.98(8) . . . . ?
C15 Si5 N3 Si6 -50.6(2) . . . . ?
C13 Si5 N3 Si6 -168.34(17) . . . . ?
C14 Si5 N3 Si6 71.1(2) . . . . ?
Mg1 Si5 N3 Si6 -179.8(3) . . . . ?
C15 Si5 N3 Mg1 129.21(16) . . . . ?
C13 Si5 N3 Mg1 11.50(19) . . . . ?
C14 Si5 N3 Mg1 -109.07(17) . . . . ?
C18 Si6 N3 Si5 -170.12(16) . . . . ?
C17 Si6 N3 Si5 69.0(2) . . . . ?
C16 Si6 N3 Si5 -52.7(2) . . . . ?
Mg1 Si6 N3 Si5 179.8(3) . . . . ?
C18 Si6 N3 Mg1 10.04(19) . . . . ?
C17 Si6 N3 Mg1 -110.82(19) . . . . ?
C16 Si6 N3 Mg1 127.51(18) . . . . ?
N1 Mg1 N3 Si5 -127.30(13) . . . . ?
N2 Mg1 N3 Si5 52.80(16) . . . . ?
Si4 Mg1 N3 Si5 74.31(13) . . . . ?
Si2 Mg1 N3 Si5 -157.76(8) . . . . ?
Si1 Mg1 N3 Si5 -108.03(12) . . . . ?
Si6 Mg1 N3 Si5 -179.8(2) . . . . ?
Si3 Mg1 N3 Si5 23.64(19) . . . . ?
N1 Mg1 N3 Si6 52.54(17) . . . . ?
N2 Mg1 N3 Si6 -127.35(13) . . . . ?
Si4 Mg1 N3 Si6 -105.84(13) . . . . ?
Si5 Mg1 N3 Si6 179.8(2) . . . . ?
Si2 Mg1 N3 Si6 22.09(19) . . . . ?
Si1 Mg1 N3 Si6 71.82(13) . . . . ?
Si3 Mg1 N3 Si6 -156.51(9) . . . . ?
N4 Na1 N5 C27 111.1(2) . . . . ?
N7 Na1 N5 C27 -12.5(3) . . . . ?
N6 Na1 N5 C27 -116.51(19) . . . . ?
N4A Na1 N5 C27 98.6(3) . . . . ?
N4 Na1 N5 C28 -132.9(2) . . . . ?
N7 Na1 N5 C28 103.4(2) . . . . ?
N6 Na1 N5 C28 -0.5(2) . . . . ?
N4A Na1 N5 C28 -145.4(3) . . . . ?
N4 Na1 N5 C26 -8.9(2) . . . . ?
N7 Na1 N5 C26 -132.56(18) . . . . ?
N6 Na1 N5 C26 123.47(17) . . . . ?
N4A Na1 N5 C26 -21.4(2) . . . . ?
N4 Na1 N6 C30 -23.1(3) . . . . ?
N5 Na1 N6 C30 -124.13(18) . . . . ?
N7 Na1 N6 C30 99.07(19) . . . . ?
N4A Na1 N6 C30 -12.0(3) . . . . ?
N4 Na1 N6 C29 93.3(3) . . . . ?
N5 Na1 N6 C29 -7.8(2) . . . . ?
N7 Na1 N6 C29 -144.6(2) . . . . ?
N4A Na1 N6 C29 104.4(3) . . . . ?
N4 Na1 N6 C31 -142.1(2) . . . . ?
N5 Na1 N6 C31 116.85(17) . . . . ?
N7 Na1 N6 C31 -19.95(16) . . . . ?
N4A Na1 N6 C31 -131.0(3) . . . . ?
N4 Na1 N7 C38 -114.1(2) . . . . ?
N5 Na1 N7 C38 -8.4(2) . . . . ?
N6 Na1 N7 C38 113.41(19) . . . . ?
N4A Na1 N7 C38 -104.8(2) . . . . ?
N4 Na1 N7 C36 127.1(2) . . . . ?
N5 Na1 N7 C36 -127.14(19) . . . . ?
N6 Na1 N7 C36 -5.38(17) . . . . ?
N4A Na1 N7 C36 136.5(2) . . . . ?
N4 Na1 N7 C37 0.8(3) . . . . ?
N5 Na1 N7 C37 106.5(2) . . . . ?
N6 Na1 N7 C37 -131.7(2) . . . . ?
N4A Na1 N7 C37 10.1(3) . . . . ?
N5 Na1 N4 C19 102.0(3) . . . . ?
N7 Na1 N4 C19 -120.7(3) . . . . ?
N6 Na1 N4 C19 -18.8(4) . . . . ?
N4A Na1 N4 C19 -165.3(9) . . . . ?
N5 Na1 N4 C20 -144.5(6) . . . . ?
N7 Na1 N4 C20 -7.2(6) . . . . ?
N6 Na1 N4 C20 94.7(6) . . . . ?
N4A Na1 N4 C20 -51.7(9) . . . . ?
N5 Na1 N4 C21 -18.7(3) . . . . ?
N7 Na1 N4 C21 118.6(3) . . . . ?
N6 Na1 N4 C21 -139.5(3) . . . . ?
N4A Na1 N4 C21 74.1(7) . . . . ?
N4 Na1 N4A C21 -80.5(8) . . . . ?
N5 Na1 N4A C21 3.8(3) . . . . ?
N7 Na1 N4A C21 139.5(3) . . . . ?
N6 Na1 N4A C21 -122.4(3) . . . . ?
N4 Na1 N4A C19A 28.4(8) . . . . ?
N5 Na1 N4A C19A 112.7(5) . . . . ?
N7 Na1 N4A C19A -111.5(5) . . . . ?
N6 Na1 N4A C19A -13.4(6) . . . . ?
N4 Na1 N4A C20A 142.7(11) . . . . ?
N5 Na1 N4A C20A -133.0(6) . . . . ?
N7 Na1 N4A C20A 2.7(6) . . . . ?
N6 Na1 N4A C20A 100.8(7) . . . . ?
C19A N4A C21 N4 -24.9(11) . . . . ?
C20A N4A C21 N4 -149.6(16) . . . . ?
Na1 N4A C21 N4 73.2(12) . . . . ?
C19A N4A C21 C26 -83.1(7) . . . . ?
C20A N4A C21 C26 152.2(6) . . . . ?
Na1 N4A C21 C26 14.9(5) . . . . ?
C19A N4A C21 C22 54.7(8) . . . . ?
C20A N4A C21 C22 -70.0(8) . . . . ?
Na1 N4A C21 C22 152.7(3) . . . . ?
C19 N4 C21 N4A 164.8(15) . . . . ?
C20 N4 C21 N4A 40.2(11) . . . . ?
Na1 N4 C21 N4A -86.4(12) . . . . ?
C19 N4 C21 C26 -66.4(5) . . . . ?
C20 N4 C21 C26 169.0(4) . . . . ?
Na1 N4 C21 C26 42.4(4) . . . . ?
C19 N4 C21 C22 55.4(6) . . . . ?
C20 N4 C21 C22 -69.3(5) . . . . ?
Na1 N4 C21 C22 164.2(3) . . . . ?
N4A C21 C22 C23 162.4(4) . . . . ?
N4 C21 C22 C23 -176.6(4) . . . . ?
C26 C21 C22 C23 -56.2(4) . . . . ?
C21 C22 C23 C24 56.5(4) . . . . ?
C22 C23 C24 C25 -55.8(5) . . . . ?
C23 C24 C25 C26 57.0(4) . . . . ?
C27 N5 C26 C21 -76.6(3) . . . . ?
C28 N5 C26 C21 160.5(3) . . . . ?
Na1 N5 C26 C21 35.9(3) . . . . ?
C27 N5 C26 C25 50.1(3) . . . . ?
C28 N5 C26 C25 -72.7(3) . . . . ?
Na1 N5 C26 C25 162.6(2) . . . . ?
N4A C21 C26 N5 -35.3(5) . . . . ?
N4 C21 C26 N5 -52.7(4) . . . . ?
C22 C21 C26 N5 -176.1(3) . . . . ?
N4A C21 C26 C25 -164.2(4) . . . . ?
N4 C21 C26 C25 178.4(3) . . . . ?
C22 C21 C26 C25 55.0(3) . . . . ?
C24 C25 C26 N5 174.4(3) . . . . ?
C24 C25 C26 C21 -57.3(4) . . . . ?
C30 N6 C31 C36 -68.2(3) . . . . ?
C29 N6 C31 C36 168.4(2) . . . . ?
Na1 N6 C31 C36 42.9(2) . . . . ?
C30 N6 C31 C32 57.6(3) . . . . ?
C29 N6 C31 C32 -65.7(3) . . . . ?
Na1 N6 C31 C32 168.71(18) . . . . ?
N6 C31 C32 C33 177.5(3) . . . . ?
C36 C31 C32 C33 -55.4(3) . . . . ?
C31 C32 C33 C34 56.0(4) . . . . ?
C32 C33 C34 C35 -55.8(4) . . . . ?
C33 C34 C35 C36 57.8(4) . . . . ?
C38 N7 C36 C31 -79.3(3) . . . . ?
C37 N7 C36 C31 158.1(3) . . . . ?
Na1 N7 C36 C31 29.6(3) . . . . ?
C38 N7 C36 C35 46.2(3) . . . . ?
C37 N7 C36 C35 -76.4(3) . . . . ?
Na1 N7 C36 C35 155.08(19) . . . . ?
N6 C31 C36 N7 -49.6(3) . . . . ?
C32 C31 C36 N7 -178.0(2) . . . . ?
N6 C31 C36 C35 -177.2(2) . . . . ?
C32 C31 C36 C35 54.4(3) . . . . ?
C34 C35 C36 N7 176.1(2) . . . . ?
C34 C35 C36 C31 -57.6(3) . . . . ?
C45 C40 C41 C42 0.0 . . . . ?
C39 C40 C41 C42 179.7(6) . . . . ?
C40 C41 C42 C43 0.0 . . . . ?
C41 C42 C43 C44 0.0 . . . . ?
C42 C43 C44 C45 0.0 . . . . ?
C43 C44 C45 C40 0.0 . . . . ?
C41 C40 C45 C44 0.0 . . . . ?
C39 C40 C45 C44 -179.7(6) . . . . ?
C45A C40A C41A C42A 0.0 . . . . ?
C39A C40A C41A C42A -169.5(14) . . . . ?
C40A C41A C42A C43A 0.0 . . . . ?
C41A C42A C43A C44A 0.0 . . . . ?
C42A C43A C44A C45A 0.0 . . . . ?
C43A C44A C45A C40A 0.0 . . . . ?
C41A C40A C45A C44A 0.0 . . . . ?
C39A C40A C45A C44A 172.0(11) . . . . ?
